data_2223947
loop_
_publ_author_name
'Ma, Qi'
'Meng, Shuang-Ming'
'Feng, Feng'
'Lu, Li-Ping'
'Zhu, Miao-Li'

_publ_section_title
;Bis(2,2'-bi-1<i>H</i>-imidazole-\k^2^<i>N</i>^3^,<i>N</i>^3'^)(thiocyanato-\k<i>N</i>)copper(II)
 chloride
;
_journal_coeditor_code NG2677
_journal_issue 11
_journal_name_full 'Acta Crystallographica Section E'
_journal_page_first m1488
_journal_page_last m1489
_journal_paper_doi 10.1107/S1600536809044717
_journal_volume 65
_journal_year 2009
_chemical_formula_iupac '[Cu (N C S) (C6 H6 N4)2] Cl'
_chemical_formula_moiety 'C13 H12 Cl Cu N9 S'
_chemical_formula_sum 'C13 H12 Cl Cu N9 S'
_chemical_formula_weight 425.37
_chemical_name_systematic
;
Bis(2,2'-bi-1<i>H</i>-imidazole-\k^2^<i>N</i>^3^,<i>N</i>^3'^)(thiocyanato-
\k<i>N</i>)copper(II) chloride
;
_space_group_IT_number 36
_symmetry_cell_setting orthorhombic
_symmetry_space_group_name_Hall 'C 2c -2'
_symmetry_space_group_name_H-M 'C m c 21'
_atom_sites_solution_hydrogens geom
_atom_sites_solution_primary direct
_atom_sites_solution_secondary difmap
_audit_creation_method SHELXL-97
_cell_angle_alpha 90.00
_cell_angle_beta 90.00
_cell_angle_gamma 90.00
_cell_formula_units_Z 4
_cell_length_a 12.900(5)
_cell_length_b 9.442(4)
_cell_length_c 12.888(5)
_cell_measurement_reflns_used 4272
_cell_measurement_temperature 298(2)
_cell_measurement_theta_max 26.61
_cell_measurement_theta_min 2.14
_cell_volume 1569.8(11)
_computing_cell_refinement 'SAINT (Bruker, 2000)'
_computing_data_collection 'SMART (Bruker, 2000)'
_computing_data_reduction 'SAINT (Bruker, 2000)'
_computing_molecular_graphics 'SHELXTL/PC (Sheldrick, 2008)'
_computing_publication_material 'publCIF (Westrip, 2009)'
_computing_structure_refinement 'SHELXL97 (Sheldrick, 2008)'
_computing_structure_solution 'SHELXS97 (Sheldrick, 2008)'
_diffrn_ambient_temperature 298(2)
_diffrn_measured_fraction_theta_full 0.976
_diffrn_measured_fraction_theta_max 0.976
_diffrn_measurement_device_type 'Bruker SMART CCD area-detector'
_diffrn_measurement_method \w
_diffrn_radiation_monochromator graphite
_diffrn_radiation_source 'fine-focus sealed tube'
_diffrn_radiation_type MoK\a
_diffrn_radiation_wavelength 0.71073
_diffrn_reflns_av_R_equivalents 0.0458
_diffrn_reflns_av_sigmaI/netI 0.0624
_diffrn_reflns_limit_h_max 15
_diffrn_reflns_limit_h_min -14
_diffrn_reflns_limit_k_max 10
_diffrn_reflns_limit_k_min -11
_diffrn_reflns_limit_l_max 15
_diffrn_reflns_limit_l_min -13
_diffrn_reflns_number 3518
_diffrn_reflns_theta_full 25.01
_diffrn_reflns_theta_max 25.01
_diffrn_reflns_theta_min 3.11
_exptl_absorpt_coefficient_mu 1.713
_exptl_absorpt_correction_T_max 0.8473
_exptl_absorpt_correction_T_min 0.610
_exptl_absorpt_correction_type multi-scan
_exptl_absorpt_process_details '(SADABS; Sheldrick, 1996)'
_exptl_crystal_colour green
_exptl_crystal_density_diffrn 1.800
_exptl_crystal_density_method 'not measured'
_exptl_crystal_description block
_exptl_crystal_F_000 860
_exptl_crystal_size_max 0.10
_exptl_crystal_size_mid 0.10
_exptl_crystal_size_min 0.10
_refine_diff_density_max 0.446
_refine_diff_density_min -0.453
_refine_ls_abs_structure_details 'Flack (1983), 539 Friedel pairs'
_refine_ls_abs_structure_Flack 0.06(3)
_refine_ls_extinction_method none
_refine_ls_goodness_of_fit_ref 1.198
_refine_ls_hydrogen_treatment constr
_refine_ls_matrix_type full
_refine_ls_number_parameters 121
_refine_ls_number_reflns 1291
_refine_ls_number_restraints 1
_refine_ls_restrained_S_all 1.197
_refine_ls_R_factor_all 0.0504
_refine_ls_R_factor_gt 0.0467
_refine_ls_shift/su_max 0.000
_refine_ls_shift/su_mean 0.000
_refine_ls_structure_factor_coef Fsqd
_refine_ls_weighting_details 'calc w=1/[\s^2^(Fo^2^)+(0.0005P)^2^+5.3473P] where P=(Fo^2^+2Fc^2^)/3'
_refine_ls_weighting_scheme calc
_refine_ls_wR_factor_gt 0.0891
_refine_ls_wR_factor_ref 0.0955
_reflns_number_gt 1254
_reflns_number_total 1291
_reflns_threshold_expression I>2\s(I)
_cod_data_source_file ng2677.cif
_cod_data_source_block I
_cod_depositor_comments
;
The following automatic conversions were performed:
'_symmetry_cell_setting' value 'Orthorhombic' changed to 'orthorhombic'
according to '/home/saulius/struct/CIF-dictionaries/cif_core.dic'
dictionary named 'cif_core.dic' version 2.4.1 from
2010-06-29.

'_geom_bond_publ_flag' value 'Y' changed to 'y' according to
'/home/saulius/struct/CIF-dictionaries/cif_core.dic' dictionary named
'cif_core.dic' version 2.4.1 from 2010-06-29 (3
times).

'_geom_hbond_publ_flag' value 'Y' changed to 'y' according to
'/home/saulius/struct/CIF-dictionaries/cif_core.dic' dictionary named
'cif_core.dic' version 2.4.1 from 2010-06-29 (2 times).

Automatic conversion script
Id: cif_fix_enum 1527 2010-12-29 10:47:43Z saulius 

The following automatic conversions were performed:

'_symmetry_cell_setting' value 'Orthorhombic' changed to
'orthorhombic' according to
/home/saulius/struct/CIF-dictionaries/cif_core.dic dictionary named
'cif_core.dic' version 2.4.1 from 2010-06-29.

'_geom_bond_publ_flag'
value 'Y' changed to 'y' according to
/home/saulius/struct/CIF-dictionaries/cif_core.dic dictionary named
'cif_core.dic' version 2.4.1 from 2010-06-29 (3
times).

'_geom_hbond_publ_flag' value 'Y' changed to 'y' according
to /home/saulius/struct/CIF-dictionaries/cif_core.dic dictionary
named 'cif_core.dic' version 2.4.1 from 2010-06-29 (2 times).

Automatic conversion script
Id: cif_fix_values 1715 2011-07-08 13:25:40Z adriana 
;
_cod_database_code 2223947
_cod_database_fobs_code 2223947

loop_
_symmetry_equiv_pos_as_xyz
'x, y, z'
'-x, -y, z+1/2'
'x, -y, z+1/2'
'-x, y, z'
'x+1/2, y+1/2, z'
'-x+1/2, -y+1/2, z+1/2'
'x+1/2, -y+1/2, z+1/2'
'-x+1/2, y+1/2, z'

loop_
_atom_site_type_symbol
_atom_site_label
_atom_site_fract_x
_atom_site_fract_y
_atom_site_fract_z
_atom_site_U_iso_or_equiv
_atom_site_adp_type
_atom_site_calc_flag
_atom_site_refinement_flags
_atom_site_occupancy
_atom_site_disorder_assembly
_atom_site_disorder_group
Cu Cu1 0.5000 0.39548(11) 0.38462(9) 0.0307(3) Uani d S 1 . .
S S1 0.5000 0.7886(3) 0.1136(2) 0.0476(7) Uani d S 1 . .
N N1 0.6167(3) 0.4872(6) 0.4638(4) 0.0317(12) Uani d . 1 . .
N N2 0.7857(4) 0.4990(6) 0.4874(4) 0.0316(13) Uani d . 1 . .
H H2A 0.8509 0.4821 0.4808 0.038 Uiso calc R 1 . .
N N3 0.3808(4) 0.2803(5) 0.3256(4) 0.0294(12) Uani d . 1 . .
N N4 0.2133(4) 0.2519(6) 0.3172(4) 0.0333(13) Uani d . 1 . .
H H4 0.1484 0.2647 0.3294 0.040 Uiso calc R 1 . .
N N5 0.5000 0.5634(10) 0.2506(7) 0.044(2) Uani d S 1 . .
C C1 0.6381(5) 0.5905(6) 0.5367(5) 0.0321(15) Uani d . 1 . .
H H1 0.5893 0.6466 0.5703 0.039 Uiso calc R 1 . .
C C2 0.7418(5) 0.5963(8) 0.5509(6) 0.0369(18) Uani d . 1 . .
H H2 0.7767 0.6563 0.5962 0.044 Uiso calc R 1 . .
C C3 0.7087(4) 0.4344(7) 0.4372(5) 0.0302(15) Uani d . 1 . .
C C4 0.2915(4) 0.3246(6) 0.3605(4) 0.0248(14) Uani d . 1 . .
C C5 0.3575(5) 0.1711(8) 0.2579(5) 0.0359(16) Uani d . 1 . .
H H5 0.4062 0.1168 0.2225 0.043 Uiso calc R 1 . .
C C6 0.2537(5) 0.1550(10) 0.2509(6) 0.0345(18) Uani d . 1 . .
H H6 0.2176 0.0911 0.2094 0.041 Uiso calc R 1 . .
C C7 0.5000 0.6548(10) 0.1940(8) 0.034(2) Uani d S 1 . .
Cl Cl1 0.0000 0.3818(3) 0.4227(2) 0.0501(8) Uani d S 1 . .

loop_
_atom_site_aniso_label
_atom_site_aniso_U_11
_atom_site_aniso_U_22
_atom_site_aniso_U_33
_atom_site_aniso_U_12
_atom_site_aniso_U_13
_atom_site_aniso_U_23
Cu1 0.0153(5) 0.0344(6) 0.0425(6) 0.000 0.000 -0.0068(6)
S1 0.0303(13) 0.0513(17) 0.0612(19) 0.000 0.000 0.0124(14)
N1 0.019(2) 0.039(3) 0.037(3) 0.004(2) 0.004(2) 0.007(3)
N2 0.015(2) 0.033(3) 0.047(4) 0.001(2) -0.002(2) -0.004(3)
N3 0.019(2) 0.033(3) 0.036(3) -0.005(2) -0.002(2) -0.005(2)
N4 0.021(3) 0.037(3) 0.042(3) -0.001(2) -0.005(2) 0.002(3)
N5 0.031(4) 0.055(6) 0.046(6) 0.000 0.000 -0.006(4)
C1 0.032(3) 0.025(4) 0.040(4) -0.003(3) 0.003(3) -0.004(3)
C2 0.037(4) 0.041(5) 0.033(4) -0.005(3) -0.001(3) -0.002(4)
C3 0.021(3) 0.035(4) 0.035(4) 0.003(3) 0.002(3) 0.003(3)
C4 0.018(3) 0.032(3) 0.024(4) -0.003(2) -0.002(2) 0.010(3)
C5 0.022(3) 0.043(4) 0.042(4) 0.001(3) 0.005(3) -0.001(3)
C6 0.026(4) 0.039(4) 0.038(4) -0.010(3) 0.001(3) -0.004(3)
C7 0.021(4) 0.026(5) 0.054(7) 0.000 0.000 0.006(5)
Cl1 0.0206(11) 0.0479(15) 0.082(2) 0.000 0.000 -0.0179(14)

loop_
_atom_type_symbol
_atom_type_description
_atom_type_scat_dispersion_real
_atom_type_scat_dispersion_imag
_atom_type_scat_source
C C 0.0033 0.0016 'International Tables Vol C Tables 4.2.6.8 and 6.1.1.4'
H H 0.0000 0.0000 'International Tables Vol C Tables 4.2.6.8 and 6.1.1.4'
N N 0.0061 0.0033 'International Tables Vol C Tables 4.2.6.8 and 6.1.1.4'
S S 0.1246 0.1234 'International Tables Vol C Tables 4.2.6.8 and 6.1.1.4'
Cu Cu 0.3201 1.2651 'International Tables Vol C Tables 4.2.6.8 and 6.1.1.4'
Cl Cl 0.1484 0.1585 'International Tables Vol C Tables 4.2.6.8 and 6.1.1.4'

loop_
_geom_angle_atom_site_label_1
_geom_angle_atom_site_label_2
_geom_angle_atom_site_label_3
_geom_angle_site_symmetry_1
_geom_angle_site_symmetry_3
_geom_angle
_geom_angle_publ_flag
N1 Cu1 N1 . 4_655 96.7(3) y
N1 Cu1 N3 . . 170.3(2) y
N1 Cu1 N3 4_655 . 81.62(18) y
N1 Cu1 N3 . 4_655 81.62(18) ?
N1 Cu1 N3 4_655 4_655 170.3(2) ?
N3 Cu1 N3 . 4_655 98.4(3) ?
N1 Cu1 N5 . . 94.7(2) y
N1 Cu1 N5 4_655 . 94.7(2) ?
N3 Cu1 N5 . . 95.0(2) y
N3 Cu1 N5 4_655 . 95.0(2) ?
C3 N1 C1 . . 105.1(5) ?
C3 N1 Cu1 . . 112.0(5) ?
C1 N1 Cu1 . . 142.9(4) ?
C3 N2 C2 . . 106.9(5) ?
C3 N2 H2A . . 126.5 ?
C2 N2 H2A . . 126.5 ?
C4 N3 C5 . . 105.3(5) ?
C4 N3 Cu1 . . 111.5(4) ?
C5 N3 Cu1 . . 143.1(4) ?
C4 N4 C6 . . 108.6(5) ?
C4 N4 H4 . . 125.7 ?
C6 N4 H4 . . 125.7 ?
C7 N5 Cu1 . . 172.8(8) ?
C2 C1 N1 . . 108.6(6) ?
C2 C1 H1 . . 125.7 ?
N1 C1 H1 . . 125.7 ?
C1 C2 N2 . . 107.8(7) ?
C1 C2 H2 . . 126.1 ?
N2 C2 H2 . . 126.1 ?
N1 C3 N2 . . 111.6(6) ?
N1 C3 C4 . 4_655 116.5(6) ?
N2 C3 C4 . 4_655 131.9(6) ?
N3 C4 N4 . . 110.9(5) ?
N3 C4 C3 . 4_655 118.2(5) ?
N4 C4 C3 . 4_655 131.0(6) ?
C6 C5 N3 . . 110.0(7) ?
C6 C5 H5 . . 125.0 ?
N3 C5 H5 . . 125.0 ?
C5 C6 N4 . . 105.2(7) ?
C5 C6 H6 . . 127.4 ?
N4 C6 H6 . . 127.4 ?
N5 C7 S1 . . 179.1(10) ?

loop_
_geom_bond_atom_site_label_1
_geom_bond_atom_site_label_2
_geom_bond_site_symmetry_2
_geom_bond_distance
_geom_bond_publ_flag
Cu1 N1 . 2.014(6) y
Cu1 N1 4_655 2.014(6) ?
Cu1 N3 . 2.031(5) y
Cu1 N3 4_655 2.031(5) ?
Cu1 N5 . 2.344(10) y
S1 C7 . 1.634(11) ?
N1 C3 . 1.332(7) ?
N1 C1 . 1.382(8) ?
N2 C3 . 1.333(8) ?
N2 C2 . 1.354(9) ?
N2 H2A . 0.8600 ?
N3 C4 . 1.305(7) ?
N3 C5 . 1.383(8) ?
N4 C4 . 1.342(7) ?
N4 C6 . 1.356(10) ?
N4 H4 . 0.8600 ?
N5 C7 . 1.130(13) ?
C1 C2 . 1.351(9) ?
C1 H1 . 0.9300 ?
C2 H2 . 0.9300 ?
C3 C4 4_655 1.432(8) ?
C4 C3 4_655 1.432(8) ?
C5 C6 . 1.352(9) ?
C5 H5 . 0.9300 ?
C6 H6 . 0.9300 ?

loop_
_geom_hbond_atom_site_label_D
_geom_hbond_atom_site_label_H
_geom_hbond_atom_site_label_A
_geom_hbond_site_symmetry_A
_geom_hbond_distance_DH
_geom_hbond_distance_HA
_geom_hbond_distance_DA
_geom_hbond_angle_DHA
_geom_hbond_publ_flag
N2 H2A Cl1 1_655 0.86 2.27 3.092(5) 159.8 y
N4 H4 Cl1 . 0.86 2.52 3.305(6) 152.8 y
N2 H2A S1 6_665 0.86 3.36 3.782(6) 112.9 y
N4 H4 S1 5_445 0.86 3.38 3.818(6) 114.2 y

loop_
_geom_torsion_atom_site_label_1
_geom_torsion_atom_site_label_2
_geom_torsion_atom_site_label_3
_geom_torsion_atom_site_label_4
_geom_torsion_site_symmetry_1
_geom_torsion_site_symmetry_2
_geom_torsion_site_symmetry_3
_geom_torsion_site_symmetry_4
_geom_torsion
_geom_torsion_publ_flag
N1 Cu1 N1 C3 4_655 . . . 172.7(3) ?
N3 Cu1 N1 C3 4_655 . . . 2.3(4) ?
N5 Cu1 N1 C3 . . . . -92.0(5) ?
N1 Cu1 N1 C1 4_655 . . . -9.4(9) ?
N3 Cu1 N1 C1 4_655 . . . -179.7(7) ?
N5 Cu1 N1 C1 . . . . 85.9(7) ?
N1 Cu1 N3 C4 4_655 . . . 3.8(4) ?
N3 Cu1 N3 C4 4_655 . . . 173.9(3) ?
N5 Cu1 N3 C4 . . . . -90.3(4) ?
N1 Cu1 N3 C5 4_655 . . . -178.8(8) ?
N3 Cu1 N3 C5 4_655 . . . -8.6(9) ?
N5 Cu1 N3 C5 . . . . 87.1(7) ?
C3 N1 C1 C2 . . . . 0.2(7) ?
Cu1 N1 C1 C2 . . . . -177.8(6) ?
N1 C1 C2 N2 . . . . 0.5(8) ?
C3 N2 C2 C1 . . . . -1.0(8) ?
C1 N1 C3 N2 . . . . -0.8(7) ?
Cu1 N1 C3 N2 . . . . 177.9(4) ?
C1 N1 C3 C4 . . . 4_655 -179.4(5) ?
Cu1 N1 C3 C4 . . . 4_655 -0.6(7) ?
C2 N2 C3 N1 . . . . 1.1(8) ?
C2 N2 C3 C4 . . . 4_655 179.4(6) ?
C5 N3 C4 N4 . . . . -1.3(7) ?
Cu1 N3 C4 N4 . . . . 177.1(4) ?
C5 N3 C4 C3 . . . 4_655 177.0(5) ?
Cu1 N3 C4 C3 . . . 4_655 -4.6(6) ?
C6 N4 C4 N3 . . . . 0.2(8) ?
C6 N4 C4 C3 . . . 4_655 -177.8(7) ?
C4 N3 C5 C6 . . . . 2.0(8) ?
Cu1 N3 C5 C6 . . . . -175.5(6) ?
N3 C5 C6 N4 . . . . -1.9(9) ?
C4 N4 C6 C5 . . . . 1.1(9) ?
